data_2203047
loop_
_publ_author_name
'S. Soundarya Devi'
'R. Malathi'
'S. S. Rajan'
'S. Aravind'
'G. N. Krishnakumari'
'K. Ravikumar'

_publ_section_title
;
 A neo-clerodane diterpene from <i>Teucrium tomentosum</i>
;
_journal_issue 1
_journal_name_full 'Acta Crystallographica Section E'
_journal_page_first o117
_journal_page_last o119
_journal_paper_doi 10.1107/S1600536803028745
_journal_volume 60
_journal_year 2004
_chemical_formula_iupac 'C20 H22 O6'
_chemical_formula_moiety 'C20 H22 O6'
_chemical_formula_sum 'C20 H22 O6'
_chemical_formula_weight 358.38
_chemical_name_common Teuscordin
_chemical_name_systematic
;
15-hydroxy-15,16-epoxy-6\a-neo-cleroda-3,13(16),14-triene-18,19:20,12-diolide
;
_space_group_IT_number 4
_symmetry_cell_setting monoclinic
_symmetry_space_group_name_Hall 'P 2yb'
_symmetry_space_group_name_H-M 'P 1 21 1'
_atom_sites_solution_hydrogens geom
_atom_sites_solution_primary direct
_atom_sites_solution_secondary difmap
_audit_creation_method SHELXL-97
_cell_angle_alpha 90.00
_cell_angle_beta 96.134(2)
_cell_angle_gamma 90.00
_cell_formula_units_Z 2
_cell_length_a 7.7363(7)
_cell_length_b 9.5260(8)
_cell_length_c 11.8422(10)
_cell_measurement_reflns_used 2673
_cell_measurement_temperature 293(2)
_cell_measurement_theta_max 27.650
_cell_measurement_theta_min 2.648
_cell_volume 867.73(13)
_computing_cell_refinement 'SAINT (Bruker, 1999)'
_computing_data_collection 'SMART (Bruker, 2001)'
_computing_data_reduction SAINT
_computing_molecular_graphics 'ORTEPIII (Burnett & Johnson, 1996)'
_computing_publication_material
;
SHELXL97 and PARST97 (Nardelli, 1995)
;
_computing_structure_refinement 'SHELXL97 (Sheldrick, 1997)'
_computing_structure_solution 'SHELXS97 (Sheldrick, 1997)'
_diffrn_ambient_temperature 293(2)
_diffrn_measured_fraction_theta_full 0.996
_diffrn_measured_fraction_theta_max 0.949
_diffrn_measurement_device_type
;
Bruker SMART APEX CCD area-detector
;
_diffrn_measurement_method \w
_diffrn_radiation_monochromator graphite
_diffrn_radiation_source 'fine-focus sealed tube'
_diffrn_radiation_type MoK\a
_diffrn_radiation_wavelength 0.71073
_diffrn_reflns_av_R_equivalents 0.0192
_diffrn_reflns_av_sigmaI/netI 0.0238
_diffrn_reflns_limit_h_max 9
_diffrn_reflns_limit_h_min -9
_diffrn_reflns_limit_k_max 12
_diffrn_reflns_limit_k_min -7
_diffrn_reflns_limit_l_max 13
_diffrn_reflns_limit_l_min -15
_diffrn_reflns_number 5505
_diffrn_reflns_theta_full 25.00
_diffrn_reflns_theta_max 27.99
_diffrn_reflns_theta_min 1.73
_diffrn_standards_number 0
_exptl_absorpt_coefficient_mu 0.101
_exptl_absorpt_correction_T_max 0.982
_exptl_absorpt_correction_T_min 0.979
_exptl_absorpt_correction_type multi-scan
_exptl_absorpt_process_details '(SADABS; Sheldrick, 1996)'
_exptl_crystal_colour Colourless
_exptl_crystal_density_diffrn 1.372
_exptl_crystal_density_method 'not measured'
_exptl_crystal_description 'Rectangular block'
_exptl_crystal_F_000 380
_exptl_crystal_size_max 0.30
_exptl_crystal_size_mid 0.24
_exptl_crystal_size_min 0.15
_refine_diff_density_max 0.188
_refine_diff_density_min -0.177
_refine_ls_extinction_expression Fc^*^=kFc[1+0.001xFc^2^\l^3^/sin(2\q)]^-1/4^
_refine_ls_extinction_method none
_refine_ls_goodness_of_fit_ref 1.039
_refine_ls_hydrogen_treatment constr
_refine_ls_matrix_type full
_refine_ls_number_parameters 236
_refine_ls_number_reflns 2103
_refine_ls_number_restraints 1
_refine_ls_restrained_S_all 1.039
_refine_ls_R_factor_all 0.0453
_refine_ls_R_factor_gt 0.0414
_refine_ls_shift/su_max 0.000
_refine_ls_shift/su_mean 0.000
_refine_ls_structure_factor_coef Fsqd
_refine_ls_weighting_details 'w = 1/[\s^2^(Fo^2^)+(0.0732P)^2^+0.0489P] where P = (Fo^2^+2Fc^2^)/3'
_refine_ls_weighting_scheme calc
_refine_ls_wR_factor_gt 0.1079
_refine_ls_wR_factor_ref 0.1113
_reflns_number_gt 1912
_reflns_number_total 2103
_reflns_threshold_expression I>2\s(I)
_cod_data_source_file cf6307.cif
_cod_data_source_block I
_cod_depositor_comments
;
The following automatic conversions were performed:
'_symmetry_cell_setting' value 'Monoclinic' changed to 'monoclinic'
according to '/home/saulius/struct/CIF-dictionaries/cif_core.dic'
dictionary named 'cif_core.dic' version 2.4.1 from
2010-06-29.

'_exptl_absorpt_correction_type' value 'Multi-scan' changed
to 'multi-scan' according to
'/home/saulius/struct/CIF-dictionaries/cif_core.dic' dictionary named
'cif_core.dic' version 2.4.1 from 2010-06-29.

Automatic conversion script
Id: cif_fix_enum 1527 2010-12-29 10:47:43Z saulius 

The following automatic conversions were performed:

'_symmetry_cell_setting' value 'Monoclinic' changed to 'monoclinic'
according to /home/saulius/struct/CIF-dictionaries/cif_core.dic
dictionary named 'cif_core.dic' version 2.4.1 from
2010-06-29.

'_exptl_absorpt_correction_type' value 'Multi-scan'
changed to 'multi-scan' according to
/home/saulius/struct/CIF-dictionaries/cif_core.dic dictionary named
'cif_core.dic' version 2.4.1 from 2010-06-29.

Automatic conversion script
Id: cif_fix_values 1715 2011-07-08 13:25:40Z adriana 
;
_cod_original_sg_symbol_H-M 'P 21'
_cod_database_code 2203047
_cod_database_fobs_code 2203047

loop_
_symmetry_equiv_pos_as_xyz
'x, y, z'
'-x, y+1/2, -z'

loop_
_atom_site_label
_atom_site_fract_x
_atom_site_fract_y
_atom_site_fract_z
_atom_site_U_iso_or_equiv
_atom_site_adp_type
_atom_site_calc_flag
_atom_site_refinement_flags
_atom_site_occupancy
_atom_site_type_symbol
O6 0.2555(2) 0.3475(2) 1.01843(13) 0.0625(5) Uani d . 1 O
H6 0.3164 0.4095 0.9955 0.094 Uiso calc R 1 H
O12 -0.0631(2) 0.2746(2) 0.50289(12) 0.0567(5) Uani d . 1 O
O16 -0.5834(4) 0.3747(4) 0.3408(2) 0.1151(12) Uani d . 1 O
O17 0.1576(2) 0.3767(2) 0.60478(15) 0.0631(5) Uani d . 1 O
O19 0.4890(2) 0.2090(3) 0.88318(17) 0.0684(6) Uani d . 1 O
O20 0.5337(3) 0.0663(3) 1.0329(2) 0.0923(9) Uani d . 1 O
C1 0.0344(3) 0.0162(2) 0.71487(18) 0.0452(5) Uani d . 1 C
H1A 0.1337 0.0203 0.6714 0.054 Uiso calc R 1 H
H1B -0.0683 -0.0045 0.6631 0.054 Uiso calc R 1 H
C2 0.0620(4) -0.0986(3) 0.8057(2) 0.0574(6) Uani d . 1 C
H2A -0.0436 -0.1108 0.8420 0.069 Uiso calc R 1 H
H2B 0.0881 -0.1868 0.7704 0.069 Uiso calc R 1 H
C3 0.2081(4) -0.0600(3) 0.8929(2) 0.0597(7) Uani d . 1 C
H3 0.2665 -0.1307 0.9355 0.072 Uiso calc R 1 H
C4 0.2570(3) 0.0721(3) 0.91137(19) 0.0530(6) Uani d . 1 C
C5 0.1794(3) 0.1990(3) 0.84974(17) 0.0419(5) Uani d . 1 C
C6 0.1222(3) 0.3118(3) 0.93181(17) 0.0474(5) Uani d . 1 C
H6A 0.0265 0.2717 0.9692 0.057 Uiso calc R 1 H
C7 0.0508(3) 0.4373(3) 0.8654(2) 0.0511(5) Uani d . 1 C
H7A 0.1425 0.4775 0.8258 0.061 Uiso calc R 1 H
H7B 0.0167 0.5074 0.9181 0.061 Uiso calc R 1 H
C8 -0.1052(3) 0.4052(3) 0.7788(2) 0.0498(5) Uani d . 1 C
H8 -0.2016 0.3810 0.8225 0.060 Uiso calc R 1 H
C9 -0.0783(2) 0.2769(2) 0.70147(16) 0.0386(4) Uani d . 1 C
C10 0.0121(3) 0.1565(2) 0.77365(16) 0.0382(4) Uani d . 1 C
H10 -0.0705 0.1349 0.8285 0.046 Uiso calc R 1 H
C11 -0.2541(3) 0.2287(3) 0.64169(16) 0.0443(5) Uani d . 1 C
H11A -0.2923 0.1435 0.6764 0.053 Uiso calc R 1 H
H11B -0.3416 0.3008 0.6468 0.053 Uiso calc R 1 H
C12 -0.2259(3) 0.2022(3) 0.51780(17) 0.0471(5) Uani d . 1 C
H12 -0.2103 0.1013 0.5065 0.057 Uiso calc R 1 H
C13 -0.3647(3) 0.2547(3) 0.43137(19) 0.0541(6) Uani d . 1 C
C14 -0.3922(4) 0.2128(4) 0.3161(2) 0.0662(8) Uani d . 1 C
H14 -0.3298 0.1445 0.2817 0.079 Uiso calc R 1 H
C15 -0.5212(4) 0.2876(5) 0.2663(2) 0.0791(10) Uani d . 1 C
H15 -0.5634 0.2809 0.1899 0.095 Uiso calc R 1 H
C16 -0.4845(6) 0.3523(6) 0.4427(3) 0.1112(17) Uani d . 1 C
H16 -0.4992 0.3989 0.5100 0.133 Uiso calc R 1 H
C17 0.0216(3) 0.3163(3) 0.60214(18) 0.0464(5) Uani d . 1 C
C18 -0.1596(5) 0.5378(3) 0.7124(3) 0.0804(10) Uani d . 1 C
H18A -0.2575 0.5174 0.6581 0.121 Uiso calc R 1 H
H18B -0.0646 0.5705 0.6735 0.121 Uiso calc R 1 H
H18C -0.1910 0.6090 0.7638 0.121 Uiso calc R 1 H
C19 0.3445(3) 0.2474(3) 0.79817(19) 0.0518(6) Uani d . 1 C
H19A 0.3548 0.2001 0.7267 0.062 Uiso calc R 1 H
H19B 0.3420 0.3480 0.7852 0.062 Uiso calc R 1 H
C20 0.4364(4) 0.1107(4) 0.9546(2) 0.0649(8) Uani d . 1 C

loop_
_atom_site_aniso_label
_atom_site_aniso_U_11
_atom_site_aniso_U_22
_atom_site_aniso_U_33
_atom_site_aniso_U_12
_atom_site_aniso_U_13
_atom_site_aniso_U_23
O6 0.0617(10) 0.0779(14) 0.0435(8) -0.0052(10) -0.0146(8) -0.0106(8)
O12 0.0481(8) 0.0827(13) 0.0389(7) 0.0016(9) 0.0024(7) 0.0068(9)
O16 0.108(2) 0.138(3) 0.0882(16) 0.051(2) -0.0394(16) 0.0063(18)
O17 0.0484(9) 0.0757(13) 0.0645(10) -0.0121(9) 0.0033(8) 0.0193(10)
O19 0.0386(8) 0.0938(15) 0.0697(11) 0.0059(9) -0.0088(7) -0.0046(12)
O20 0.0807(15) 0.109(2) 0.0777(15) 0.0342(15) -0.0348(12) -0.0034(14)
C1 0.0534(12) 0.0401(11) 0.0415(10) 0.0011(9) 0.0024(9) -0.0010(9)
C2 0.0694(15) 0.0429(13) 0.0597(13) 0.0017(12) 0.0062(12) 0.0056(11)
C3 0.0707(16) 0.0537(15) 0.0534(13) 0.0154(13) -0.0003(12) 0.0124(12)
C4 0.0555(13) 0.0592(15) 0.0423(11) 0.0138(11) -0.0041(9) 0.0044(10)
C5 0.0398(9) 0.0478(12) 0.0370(9) 0.0050(9) -0.0013(8) 0.0004(9)
C6 0.0442(10) 0.0587(14) 0.0380(9) -0.0014(10) -0.0022(8) -0.0095(10)
C7 0.0511(12) 0.0472(12) 0.0533(11) 0.0028(10) -0.0023(10) -0.0126(10)
C8 0.0437(11) 0.0478(13) 0.0559(12) 0.0066(10) -0.0037(10) -0.0100(11)
C9 0.0352(8) 0.0428(11) 0.0366(8) 0.0009(8) -0.0008(7) 0.0006(8)
C10 0.0375(9) 0.0422(11) 0.0344(9) 0.0004(8) 0.0017(7) 0.0000(8)
C11 0.0377(9) 0.0537(13) 0.0399(9) -0.0009(9) -0.0029(8) -0.0019(9)
C12 0.0446(11) 0.0533(13) 0.0413(10) 0.0031(10) -0.0046(8) -0.0036(10)
C13 0.0517(12) 0.0627(15) 0.0449(10) -0.0012(11) -0.0088(10) 0.0009(11)
C14 0.0600(14) 0.091(2) 0.0444(11) -0.0117(15) -0.0081(11) -0.0034(14)
C15 0.0662(16) 0.114(3) 0.0515(13) -0.0215(18) -0.0198(13) 0.0205(17)
C16 0.119(3) 0.134(4) 0.0706(19) 0.068(3) -0.033(2) -0.015(2)
C17 0.0427(10) 0.0498(12) 0.0455(10) 0.0049(9) -0.0013(8) 0.0111(10)
C18 0.0795(19) 0.0494(16) 0.104(2) 0.0190(15) -0.0285(18) -0.0098(16)
C19 0.0365(10) 0.0651(16) 0.0518(11) 0.0027(10) -0.0034(8) -0.0005(11)
C20 0.0588(15) 0.0728(19) 0.0595(15) 0.0207(14) -0.0111(12) -0.0064(14)

loop_
_atom_type_symbol
_atom_type_description
_atom_type_scat_dispersion_real
_atom_type_scat_dispersion_imag
_atom_type_scat_source
C C 0.0033 0.0000 'International Tables Vol C Tables 4.2.6.8 and 6.1.1.4'
H H 0.0000 0.0000 'International Tables Vol C Tables 4.2.6.8 and 6.1.1.4'
O O 0.0106 0.0000 'International Tables Vol C Tables 4.2.6.8 and 6.1.1.4'

loop_
_geom_angle_atom_site_label_1
_geom_angle_atom_site_label_2
_geom_angle_atom_site_label_3
_geom_angle
C6 O6 H6 109.5
C17 O12 C12 112.28(16)
C15 O16 C16 106.1(3)
C20 O19 C19 110.0(2)
C10 C1 C2 108.58(18)
C10 C1 H1A 110.0
C2 C1 H1A 110.0
C10 C1 H1B 110.0
C2 C1 H1B 110.0
H1A C1 H1B 108.4
C3 C2 C1 110.4(2)
C3 C2 H2A 109.6
C1 C2 H2A 109.6
C3 C2 H2B 109.6
C1 C2 H2B 109.6
H2A C2 H2B 108.1
C4 C3 C2 122.0(2)
C4 C3 H3 119.0
C2 C3 H3 119.0
C3 C4 C20 122.4(3)
C3 C4 C5 126.2(2)
C20 C4 C5 106.3(3)
C4 C5 C19 97.35(18)
C4 C5 C6 112.34(17)
C19 C5 C6 110.2(2)
C4 C5 C10 109.7(2)
C19 C5 C10 121.52(17)
C6 C5 C10 105.68(16)
O6 C6 C7 112.8(2)
O6 C6 C5 112.80(18)
C7 C6 C5 109.75(17)
O6 C6 H6A 107.1
C7 C6 H6A 107.1
C5 C6 H6A 107.1
C6 C7 C8 114.3(2)
C6 C7 H7A 108.7
C8 C7 H7A 108.7
C6 C7 H7B 108.7
C8 C7 H7B 108.7
H7A C7 H7B 107.6
C18 C8 C7 109.6(2)
C18 C8 C9 113.3(2)
C7 C8 C9 113.99(18)
C18 C8 H8 106.5
C7 C8 H8 106.5
C9 C8 H8 106.5
C17 C9 C11 102.43(16)
C17 C9 C10 111.84(16)
C11 C9 C10 111.00(18)
C17 C9 C8 111.9(2)
C11 C9 C8 109.79(17)
C10 C9 C8 109.74(16)
C1 C10 C5 111.50(17)
C1 C10 C9 117.54(16)
C5 C10 C9 115.24(18)
C1 C10 H10 103.4
C5 C10 H10 103.4
C9 C10 H10 103.4
C12 C11 C9 106.35(17)
C12 C11 H11A 110.5
C9 C11 H11A 110.5
C12 C11 H11B 110.5
C9 C11 H11B 110.5
H11A C11 H11B 108.6
O12 C12 C13 109.0(2)
O12 C12 C11 104.57(17)
C13 C12 C11 116.00(19)
O12 C12 H12 109.0
C13 C12 H12 109.0
C11 C12 H12 109.0
C16 C13 C14 105.1(3)
C16 C13 C12 128.6(3)
C14 C13 C12 126.3(3)
C15 C14 C13 108.0(3)
C15 C14 H14 126.0
C13 C14 H14 126.0
C14 C15 O16 110.5(2)
C14 C15 H15 124.8
O16 C15 H15 124.8
C13 C16 O16 110.4(3)
C13 C16 H16 124.8
O16 C16 H16 124.8
O17 C17 O12 120.7(2)
O17 C17 C9 128.0(2)
O12 C17 C9 111.30(19)
C8 C18 H18A 109.5
C8 C18 H18B 109.5
H18A C18 H18B 109.5
C8 C18 H18C 109.5
H18A C18 H18C 109.5
H18B C18 H18C 109.5
O19 C19 C5 104.83(18)
O19 C19 H19A 110.8
C5 C19 H19A 110.8
O19 C19 H19B 110.8
C5 C19 H19B 110.8
H19A C19 H19B 108.9
O20 C20 O19 121.2(3)
O20 C20 C4 131.8(3)
O19 C20 C4 106.9(2)

loop_
_geom_bond_atom_site_label_1
_geom_bond_atom_site_label_2
_geom_bond_distance
O6 C6 1.416(2)
O6 H6 0.820
O12 C17 1.343(3)
O12 C12 1.463(3)
O16 C15 1.338(5)
O16 C16 1.375(4)
O17 C17 1.197(3)
O19 C20 1.354(4)
O19 C19 1.469(3)
O20 C20 1.206(3)
C1 C10 1.525(3)
C1 C2 1.533(3)
C1 H1A 0.970
C1 H1B 0.970
C2 C3 1.493(4)
C2 H2A 0.970
C2 H2B 0.970
C3 C4 1.326(4)
C3 H3 0.930
C4 C20 1.474(4)
C4 C5 1.503(3)
C5 C19 1.544(3)
C5 C6 1.545(3)
C5 C10 1.550(3)
C6 C7 1.504(4)
C6 H6A 0.980
C7 C8 1.529(3)
C7 H7A 0.970
C7 H7B 0.970
C8 C18 1.523(4)
C8 C9 1.555(3)
C8 H8 0.980
C9 C17 1.522(3)
C9 C11 1.535(3)
C9 C10 1.552(3)
C10 H10 0.980
C11 C12 1.527(3)
C11 H11A 0.970
C11 H11B 0.970
C12 C13 1.488(3)
C12 H12 0.980
C13 C16 1.330(5)
C13 C14 1.416(3)
C14 C15 1.313(5)
C14 H14 0.930
C15 H15 0.930
C16 H16 0.930
C18 H18A 0.960
C18 H18B 0.960
C18 H18C 0.960
C19 H19A 0.970
C19 H19B 0.970

loop_
_geom_hbond_atom_site_label_D
_geom_hbond_atom_site_label_H
_geom_hbond_atom_site_label_A
_geom_hbond_site_symmetry_A
_geom_hbond_distance_DH
_geom_hbond_distance_HA
_geom_hbond_distance_DA
_geom_hbond_angle_DHA
O6 H6 O20 2_657 0.82 1.94 2.754(3) 171
C15 H15 O6 1_454 0.93 2.43 3.292(3) 155
C2 H2A O6 2_547 0.97 2.48 3.424(3) 164
C12 H12 O17 2_546 0.98 2.57 3.488(3) 156

loop_
_geom_torsion_atom_site_label_1
_geom_torsion_atom_site_label_2
_geom_torsion_atom_site_label_3
_geom_torsion_atom_site_label_4
_geom_torsion
C10 C1 C2 C3 -53.5(3)
C1 C2 C3 C4 23.4(4)
C2 C3 C4 C20 -152.1(3)
C2 C3 C4 C5 -0.9(4)
C3 C4 C5 C19 -118.1(3)
C20 C4 C5 C19 36.9(2)
C3 C4 C5 C6 126.5(3)
C20 C4 C5 C6 -78.5(2)
C3 C4 C5 C10 9.2(3)
C20 C4 C5 C10 164.2(2)
C4 C5 C6 O6 51.7(3)
C19 C5 C6 O6 -55.7(3)
C10 C5 C6 O6 171.35(19)
C4 C5 C6 C7 178.3(2)
C19 C5 C6 C7 71.0(2)
C10 C5 C6 C7 -62.0(2)
O6 C6 C7 C8 -174.34(19)
C5 C6 C7 C8 59.0(3)
C6 C7 C8 C18 -176.8(2)
C6 C7 C8 C9 -48.7(3)
C18 C8 C9 C17 43.8(3)
C7 C8 C9 C17 -82.4(2)
C18 C8 C9 C11 -69.2(3)
C7 C8 C9 C11 164.6(2)
C18 C8 C9 C10 168.5(2)
C7 C8 C9 C10 42.3(3)
C2 C1 C10 C5 64.2(2)
C2 C1 C10 C9 -159.55(19)
C4 C5 C10 C1 -40.6(2)
C19 C5 C10 C1 71.7(3)
C6 C5 C10 C1 -161.92(18)
C4 C5 C10 C9 -177.89(17)
C19 C5 C10 C9 -65.6(3)
C6 C5 C10 C9 60.8(2)
C17 C9 C10 C1 -60.9(2)
C11 C9 C10 C1 52.8(2)
C8 C9 C10 C1 174.36(19)
C17 C9 C10 C5 73.8(2)
C11 C9 C10 C5 -172.53(17)
C8 C9 C10 C5 -51.0(2)
C17 C9 C11 C12 16.4(2)
C10 C9 C11 C12 -103.1(2)
C8 C9 C11 C12 135.3(2)
C17 O12 C12 C13 135.9(2)
C17 O12 C12 C11 11.2(3)
C9 C11 C12 O12 -17.0(3)
C9 C11 C12 C13 -137.2(2)
O12 C12 C13 C16 -97.5(4)
C11 C12 C13 C16 20.1(5)
O12 C12 C13 C14 79.8(4)
C11 C12 C13 C14 -162.5(3)
C16 C13 C14 C15 1.0(4)
C12 C13 C14 C15 -176.9(3)
C13 C14 C15 O16 -1.0(4)
C16 O16 C15 C14 0.6(5)
C14 C13 C16 O16 -0.7(5)
C12 C13 C16 O16 177.1(3)
C15 O16 C16 C13 0.1(6)
C12 O12 C17 O17 179.7(2)
C12 O12 C17 C9 -0.5(3)
C11 C9 C17 O17 169.5(3)
C10 C9 C17 O17 -71.6(3)
C8 C9 C17 O17 52.0(3)
C11 C9 C17 O12 -10.2(3)
C10 C9 C17 O12 108.7(2)
C8 C9 C17 O12 -127.7(2)
C20 O19 C19 C5 19.0(3)
C4 C5 C19 O19 -33.3(2)
C6 C5 C19 O19 83.8(2)
C10 C5 C19 O19 -151.9(2)
C19 O19 C20 O20 -178.2(3)
C19 O19 C20 C4 5.0(3)
C3 C4 C20 O20 -48.2(5)
C5 C4 C20 O20 155.6(3)
C3 C4 C20 O19 128.1(3)
C5 C4 C20 O19 -28.1(3)

loop_
_cod_related_entry_id
_cod_related_entry_database
_cod_related_entry_code
1 ChemSpider 21174566
